data_7045867
loop_
_publ_author_name
'Eskandari, Arvin'
'Kundu, Arunangshu'
'Lu, Chunxin'
'Ghosh, Sushobhan'
'Suntharalingam, Kogularamanan'

_publ_section_title
;
 Synthesis, characterization, and cytotoxic properties of mono- and
 di-nuclear cobalt(ii)-polypyridyl complexes.
;
_journal_issue 16
_journal_name_full 'Dalton transactions (Cambridge, England : 2003)'
_journal_page_first 5755
_journal_page_last 5763
_journal_paper_doi 10.1039/c8dt00577j
_journal_volume 47
_journal_year 2018
_chemical_formula_moiety 'C58 H44 Co2 N22 O12'
_chemical_formula_sum 'C58 H44 Co2 N22 O12'
_chemical_formula_weight 1359.01
_space_group_crystal_system triclinic
_space_group_IT_number 2
_space_group_name_Hall '-P 1'
_space_group_name_H-M_alt 'P -1'
_symmetry_space_group_name_Hall '-P 1'
_symmetry_space_group_name_H-M 'P -1'
_atom_sites_solution_hydrogens geom
_audit_creation_date 2018-03-13
_audit_creation_method
;
Olex2 1.2-alpha
(compiled 2018.02.02 svn.r3481 for OlexSys, GUI svn.r5470)
;
_audit_update_record
;
2018-03-13 deposited with the CCDC.
2018-03-16 downloaded from the CCDC.
;
_cell_angle_alpha 106.656(8)
_cell_angle_beta 99.420(8)
_cell_angle_gamma 101.815(8)
_cell_formula_units_Z 1
_cell_length_a 7.7180(12)
_cell_length_b 14.973(2)
_cell_length_c 15.659(2)
_cell_measurement_reflns_used 4912
_cell_measurement_temperature 296.15
_cell_measurement_theta_max 23.21
_cell_measurement_theta_min 2.34
_cell_volume 1648.5(4)
_computing_molecular_graphics 'Olex2 (Dolomanov et al., 2009)'
_computing_publication_material 'Olex2 (Dolomanov et al., 2009)'
_computing_structure_refinement 'ShelXL (Sheldrick, 2015)'
_diffrn_ambient_temperature 296.15
_diffrn_measured_fraction_theta_full 0.989
_diffrn_measured_fraction_theta_max 0.989
_diffrn_measurement_device_type 'Bruker APEX-II CCD'
_diffrn_measurement_method '\f and \w scans'
_diffrn_radiation_monochromator graphite
_diffrn_radiation_type MoK\a
_diffrn_radiation_wavelength 0.71073
_diffrn_reflns_av_R_equivalents 0.0467
_diffrn_reflns_av_unetI/netI 0.0568
_diffrn_reflns_Laue_measured_fraction_full 0.989
_diffrn_reflns_Laue_measured_fraction_max 0.989
_diffrn_reflns_limit_h_max 9
_diffrn_reflns_limit_h_min -9
_diffrn_reflns_limit_k_max 17
_diffrn_reflns_limit_k_min -17
_diffrn_reflns_limit_l_max 18
_diffrn_reflns_limit_l_min -18
_diffrn_reflns_number 20597
_diffrn_reflns_point_group_measured_fraction_full 0.989
_diffrn_reflns_point_group_measured_fraction_max 0.989
_diffrn_reflns_theta_full 25.027
_diffrn_reflns_theta_max 25.027
_diffrn_reflns_theta_min 2.796
_diffrn_standards_number 0
_exptl_absorpt_coefficient_mu 0.578
_exptl_absorpt_correction_T_max 0.870
_exptl_absorpt_correction_T_min 0.812
_exptl_absorpt_correction_type multi-scan
_exptl_absorpt_process_details sadabs
_exptl_crystal_colour colourless
_exptl_crystal_colour_primary colourless
_exptl_crystal_density_diffrn 1.369
_exptl_crystal_description block
_exptl_crystal_F_000 696
_refine_diff_density_max 0.445
_refine_diff_density_min -0.347
_refine_diff_density_rms 0.079
_refine_ls_extinction_method none
_refine_ls_goodness_of_fit_ref 1.050
_refine_ls_hydrogen_treatment constr
_refine_ls_matrix_type full
_refine_ls_number_parameters 424
_refine_ls_number_reflns 5761
_refine_ls_number_restraints 6
_refine_ls_restrained_S_all 1.052
_refine_ls_R_factor_all 0.0781
_refine_ls_R_factor_gt 0.0511
_refine_ls_shift/su_max 0.000
_refine_ls_shift/su_mean 0.000
_refine_ls_structure_factor_coef Fsqd
_refine_ls_weighting_details 'w=1/[\s^2^(Fo^2^)+(0.0942P)^2^] where P=(Fo^2^+2Fc^2^)/3'
_refine_ls_weighting_scheme calc
_refine_ls_wR_factor_gt 0.1409
_refine_ls_wR_factor_ref 0.1562
_reflns_Friedel_coverage 0.000
_reflns_number_gt 4141
_reflns_number_total 5761
_reflns_threshold_expression 'I > 2\s(I)'
_cod_data_source_file c8dt00577j2.cif
_cod_data_source_block sg8a_0m_sq
_cod_depositor_comments 'Adding full bibliography for 7045866--7045867.cif.'
_cod_database_code 7045867
_shelx_shelxl_version_number 2014/7
_shelx_space_group_comment
;
The symmetry employed for this shelxl refinement is uniquely defined
by the following loop, which should always be used as a source of
symmetry information in preference to the above space-group names.
They are only intended as comments.
;
_olex2_refinement_description
;
1. Fixed Uiso
 At 1.2 times of:
  All C(H) groups, All C(H,H) groups
2. Rigid body (RIGU) restrains
 C2, C3
 with sigma for 1-2 distances of 0.004 and sigma for 1-3 distances of 0.004
 O1, Co1
 with sigma for 1-2 distances of 0.004 and sigma for 1-3 distances of 0.004
3.a Secondary CH2 refined with riding coordinates:
 C9(H9A,H9B)
3.b Aromatic/amide H refined with riding coordinates:
 C22(H22), C23(H23), C26(H26), C29(H29), C24(H24), C20(H20), C1(H1), C19(H19),
 C15(H15), C18(H18), C7(H7), C12(H12), C5(H5), C25(H25), C6(H6), C14(H14),
 C13(H13), C28(H28), C2(H2), C3(H3)
;
_platon_squeeze_void_probe_radius 1.20
_olex2_submission_special_instructions 'No special instructions were received'

loop_
_space_group_symop_operation_xyz
'x, y, z'
'-x, -y, -z'

loop_
_atom_site_label
_atom_site_type_symbol
_atom_site_fract_x
_atom_site_fract_y
_atom_site_fract_z
_atom_site_U_iso_or_equiv
_atom_site_adp_type
_atom_site_occupancy
_atom_site_site_symmetry_order
_atom_site_calc_flag
_atom_site_refinement_flags_posn
_atom_site_refinement_flags_adp
Co1 Co 0.47051(6) 0.13710(3) 0.29580(3) 0.03629(19) Uani 1 1 d . U
C22 C 0.8650(5) -0.0213(3) 0.3005(3) 0.0570(10) Uani 1 1 d . .
H22 H 0.9498 -0.0449 0.2711 0.068 Uiso 1 1 calc R .
N1 N 0.6511(4) 0.05528(19) 0.33306(17) 0.0408(7) Uani 1 1 d . .
C23 C 0.8212(6) -0.0351(3) 0.3768(3) 0.0664(12) Uani 1 1 d . .
H23 H 0.8701 -0.0697 0.4107 0.080 Uiso 1 1 calc R .
C26 C 0.9745(5) 0.3655(3) 0.4656(3) 0.0583(10) Uani 1 1 d . .
H26 H 1.0904 0.3650 0.4933 0.070 Uiso 1 1 calc R .
C29 C 0.6370(6) 0.3562(3) 0.3819(3) 0.0751(14) Uani 1 1 d . .
H29 H 0.5206 0.3547 0.3529 0.090 Uiso 1 1 calc R .
C24 C 0.6893(5) 0.0127(3) 0.3940(2) 0.0532(9) Uani 1 1 d . .
H24 H 0.6340 0.0148 0.4428 0.064 Uiso 1 1 calc R .
C9 C 0.3694(5) 0.2199(2) -0.0292(2) 0.0416(8) Uani 1 1 d . .
H9A H 0.2558 0.2170 -0.0684 0.050 Uiso 1 1 calc R .
H9B H 0.4080 0.1632 -0.0581 0.050 Uiso 1 1 calc R .
O1 O 0.2958(4) 0.1872(2) 0.37508(19) 0.0705(8) Uani 1 1 d . U
C20 C 0.8416(4) 0.0428(2) 0.1317(2) 0.0452(8) Uani 1 1 d . .
H20 H 0.9304 0.0100 0.1380 0.054 Uiso 1 1 calc R .
N6 N 0.5483(4) 0.3858(2) 0.0534(2) 0.0462(7) Uani 1 1 d . .
C1 C 0.6463(8) 0.5479(4) 0.2092(3) 0.0864(15) Uani 1 1 d . .
H1 H 0.5638 0.4991 0.2187 0.104 Uiso 1 1 calc R .
N8 N 0.8279(6) 0.6302(3) 0.1423(4) 0.1034(15) Uani 1 1 d . .
N5 N 0.3378(3) 0.21708(18) 0.05865(17) 0.0368(6) Uani 1 1 d . .
N3 N 0.6128(3) 0.10878(17) 0.19028(17) 0.0343(6) Uani 1 1 d . .
O2 O 0.1959(5) 0.1863(3) 0.4929(2) 0.0987(11) Uani 1 1 d . .
C17 C 0.5763(4) 0.1382(2) 0.1164(2) 0.0342(7) Uani 1 1 d . .
C10 C 0.4277(4) 0.1862(2) 0.1225(2) 0.0339(7) Uani 1 1 d . .
N9 N 0.6760(4) 0.2725(2) 0.37530(18) 0.0463(7) Uani 1 1 d . .
N7 N 0.7088(5) 0.5439(3) 0.1349(3) 0.0762(11) Uani 1 1 d . .
N4 N 0.3653(3) 0.20213(18) 0.19791(17) 0.0369(6) Uani 1 1 d . .
C19 C 0.8062(5) 0.0741(3) 0.0578(2) 0.0512(9) Uani 1 1 d . .
H19 H 0.8724 0.0626 0.0131 0.061 Uiso 1 1 calc R .
C8 C 0.5120(4) 0.3096(2) -0.0218(2) 0.0407(8) Uani 1 1 d . .
N10 N 0.2895(5) 0.1585(3) 0.4404(2) 0.0647(9) Uani 1 1 d . .
O5 O 0.0939(4) -0.1269(2) 0.1385(3) 0.0967(11) Uani 1 1 d . .
N11 N 0.2423(4) -0.0674(2) 0.1789(2) 0.0473(7) Uani 1 1 d . .
O6 O 0.3854(4) -0.08907(19) 0.16692(19) 0.0678(8) Uani 1 1 d . .
C15 C 0.1223(5) 0.2819(3) 0.2420(2) 0.0513(9) Uani 1 1 d . .
H15 H 0.1309 0.2740 0.2992 0.062 Uiso 1 1 calc R .
O4 O 0.2438(3) 0.01391(17) 0.22652(18) 0.0551(7) Uani 1 1 d . .
C18 C 0.6728(5) 0.1225(2) 0.0493(2) 0.0465(9) Uani 1 1 d . .
H18 H 0.6488 0.1438 -0.0005 0.056 Uiso 1 1 calc R .
C7 C 0.5937(6) 0.3091(3) -0.0943(3) 0.0684(12) Uani 1 1 d . .
H7 H 0.5654 0.2540 -0.1457 0.082 Uiso 1 1 calc R .
C27 C 0.9333(5) 0.4529(2) 0.4737(2) 0.0504(9) Uani 1 1 d . .
C12 C 0.0881(5) 0.3030(3) 0.0653(3) 0.0511(9) Uani 1 1 d . .
H12 H 0.0753 0.3086 0.0071 0.061 Uiso 1 1 calc R .
O3 O 0.3749(7) 0.1009(4) 0.4498(3) 0.1460(19) Uani 1 1 d . .
C5 C 0.7530(6) 0.4709(4) -0.0146(4) 0.0762(14) Uani 1 1 d . .
H5 H 0.8327 0.5283 -0.0109 0.091 Uiso 1 1 calc R .
N2 N 0.7601(3) 0.03402(18) 0.27522(18) 0.0389(6) Uani 1 1 d . .
C4 C 0.6701(5) 0.4660(3) 0.0557(3) 0.0574(10) Uani 1 1 d . .
C25 C 0.8458(5) 0.2792(3) 0.4171(3) 0.0566(10) Uani 1 1 d . .
H25 H 0.8792 0.2221 0.4131 0.068 Uiso 1 1 calc R .
C6 C 0.7176(7) 0.3921(4) -0.0883(4) 0.0891(16) Uani 1 1 d . .
H6 H 0.7767 0.3934 -0.1353 0.107 Uiso 1 1 calc R .
C16 C 0.2307(4) 0.2486(2) 0.1852(2) 0.0377(7) Uani 1 1 d . .
C21 C 0.7388(4) 0.0624(2) 0.1966(2) 0.0358(7) Uani 1 1 d . .
C14 C -0.0003(5) 0.3277(3) 0.2098(3) 0.0635(11) Uani 1 1 d . .
H14 H -0.0743 0.3520 0.2467 0.076 Uiso 1 1 calc R .
C13 C -0.0151(5) 0.3379(3) 0.1237(3) 0.0627(11) Uani 1 1 d . .
H13 H -0.0980 0.3697 0.1051 0.075 Uiso 1 1 calc R .
C11 C 0.2123(4) 0.2587(2) 0.0980(2) 0.0393(8) Uani 1 1 d . .
C28 C 0.7587(6) 0.4453(3) 0.4292(3) 0.0822(15) Uani 1 1 d . .
H28 H 0.7223 0.5012 0.4311 0.099 Uiso 1 1 calc R .
C2 C 0.7318(10) 0.6422(4) 0.2711(5) 0.120(2) Uani 1 1 d . U
H2 H 0.7194 0.6679 0.3306 0.144 Uiso 1 1 calc R .
C3 C 0.8333(10) 0.6866(5) 0.2272(5) 0.125(2) Uani 1 1 d . U
H3 H 0.9019 0.7507 0.2527 0.151 Uiso 1 1 calc R .

loop_
_atom_site_aniso_label
_atom_site_aniso_U_11
_atom_site_aniso_U_22
_atom_site_aniso_U_33
_atom_site_aniso_U_23
_atom_site_aniso_U_13
_atom_site_aniso_U_12
Co1 0.0348(3) 0.0369(3) 0.0405(3) 0.0155(2) 0.0097(2) 0.0120(2)
C22 0.056(2) 0.067(3) 0.073(3) 0.042(2) 0.025(2) 0.036(2)
N1 0.0414(16) 0.0462(17) 0.0406(15) 0.0183(13) 0.0135(13) 0.0156(13)
C23 0.077(3) 0.082(3) 0.072(3) 0.051(2) 0.025(2) 0.047(2)
C26 0.043(2) 0.054(2) 0.066(2) 0.012(2) -0.0062(19) 0.0136(19)
C29 0.056(3) 0.046(2) 0.094(3) 0.003(2) -0.024(2) 0.013(2)
C24 0.061(2) 0.063(2) 0.053(2) 0.0353(19) 0.0187(19) 0.028(2)
C9 0.048(2) 0.0411(19) 0.0371(18) 0.0168(15) 0.0068(15) 0.0120(16)
O1 0.091(2) 0.0779(19) 0.0615(17) 0.0340(15) 0.0400(16) 0.0309(16)
C20 0.0370(19) 0.045(2) 0.061(2) 0.0193(17) 0.0199(17) 0.0185(16)
N6 0.0380(16) 0.0394(17) 0.0621(19) 0.0249(15) 0.0034(14) 0.0077(13)
C1 0.113(4) 0.064(3) 0.074(3) 0.018(3) 0.012(3) 0.021(3)
N8 0.085(3) 0.053(3) 0.153(4) 0.037(3) -0.003(3) 0.000(2)
N5 0.0344(15) 0.0365(15) 0.0448(15) 0.0219(12) 0.0088(12) 0.0088(12)
N3 0.0315(14) 0.0306(14) 0.0417(15) 0.0147(12) 0.0069(12) 0.0079(11)
O2 0.130(3) 0.132(3) 0.087(2) 0.059(2) 0.074(2) 0.078(3)
C17 0.0349(17) 0.0274(17) 0.0403(18) 0.0128(14) 0.0096(14) 0.0054(13)
C10 0.0321(17) 0.0291(17) 0.0404(18) 0.0152(14) 0.0062(14) 0.0043(13)
N9 0.0447(18) 0.0396(17) 0.0486(17) 0.0096(13) 0.0010(14) 0.0134(13)
N7 0.071(3) 0.056(2) 0.094(3) 0.029(2) -0.005(2) 0.0131(19)
N4 0.0324(14) 0.0413(16) 0.0416(15) 0.0190(12) 0.0088(12) 0.0120(12)
C19 0.052(2) 0.056(2) 0.057(2) 0.0221(19) 0.0284(18) 0.0221(19)
C8 0.0398(19) 0.043(2) 0.052(2) 0.0290(18) 0.0139(16) 0.0154(16)
N10 0.074(2) 0.081(3) 0.059(2) 0.0323(19) 0.0305(19) 0.039(2)
O5 0.0502(19) 0.064(2) 0.132(3) -0.0123(19) 0.0053(19) -0.0032(16)
N11 0.0358(18) 0.048(2) 0.0504(17) 0.0103(15) 0.0053(14) 0.0070(15)
O6 0.0509(17) 0.0601(17) 0.0823(19) 0.0037(14) 0.0191(14) 0.0194(13)
C15 0.050(2) 0.060(2) 0.052(2) 0.0234(18) 0.0175(18) 0.0224(19)
O4 0.0401(14) 0.0371(15) 0.0789(18) 0.0070(13) 0.0128(13) 0.0092(11)
C18 0.051(2) 0.052(2) 0.047(2) 0.0243(17) 0.0194(17) 0.0178(17)
C7 0.081(3) 0.075(3) 0.079(3) 0.048(2) 0.041(2) 0.032(2)
C27 0.049(2) 0.041(2) 0.051(2) 0.0082(16) -0.0020(17) 0.0106(16)
C12 0.044(2) 0.052(2) 0.066(2) 0.0329(19) 0.0103(18) 0.0154(17)
O3 0.185(5) 0.212(5) 0.143(4) 0.110(4) 0.080(3) 0.164(4)
C5 0.052(3) 0.073(3) 0.132(4) 0.068(3) 0.036(3) 0.017(2)
N2 0.0355(15) 0.0403(16) 0.0477(16) 0.0207(13) 0.0114(13) 0.0147(12)
C4 0.044(2) 0.046(2) 0.083(3) 0.026(2) -0.001(2) 0.0199(18)
C25 0.053(2) 0.039(2) 0.069(2) 0.0121(19) 0.002(2) 0.0132(18)
C6 0.098(4) 0.088(4) 0.125(4) 0.069(4) 0.069(3) 0.036(3)
C16 0.0322(17) 0.0342(18) 0.0514(19) 0.0193(15) 0.0107(15) 0.0111(14)
C21 0.0317(17) 0.0323(17) 0.0448(18) 0.0162(15) 0.0081(15) 0.0075(14)
C14 0.058(3) 0.071(3) 0.077(3) 0.028(2) 0.026(2) 0.040(2)
C13 0.051(2) 0.065(3) 0.089(3) 0.041(2) 0.014(2) 0.033(2)
C11 0.0317(18) 0.0370(18) 0.052(2) 0.0232(16) 0.0079(15) 0.0056(14)
C28 0.063(3) 0.041(2) 0.116(4) 0.009(2) -0.022(3) 0.017(2)
C2 0.137(6) 0.077(4) 0.113(5) 0.021(3) -0.013(4) 0.008(4)
C3 0.137(6) 0.076(4) 0.120(5) 0.006(4) -0.025(4) 0.016(4)

loop_
_atom_type_symbol
_atom_type_description
_atom_type_scat_dispersion_real
_atom_type_scat_dispersion_imag
_atom_type_scat_source
C C 0.0033 0.0016 'International Tables Vol C Tables 4.2.6.8 and 6.1.1.4'
H H 0.0000 0.0000 'International Tables Vol C Tables 4.2.6.8 and 6.1.1.4'
Co Co 0.3494 0.9721 'International Tables Vol C Tables 4.2.6.8 and 6.1.1.4'
N N 0.0061 0.0033 'International Tables Vol C Tables 4.2.6.8 and 6.1.1.4'
O O 0.0106 0.0060 'International Tables Vol C Tables 4.2.6.8 and 6.1.1.4'

loop_
_geom_angle_atom_site_label_1
_geom_angle_atom_site_label_2
_geom_angle_atom_site_label_3
_geom_angle
_geom_angle_site_symmetry_3
N1 Co1 N9 90.79(10) .
N1 Co1 N4 148.18(10) .
O1 Co1 N1 123.40(11) .
O1 Co1 N3 162.43(11) .
O1 Co1 N9 87.40(11) .
O1 Co1 N4 88.41(11) .
O1 Co1 O4 84.90(11) .
N3 Co1 N1 74.16(10) .
N3 Co1 N9 92.19(10) .
N3 Co1 N4 74.03(10) .
N3 Co1 O4 94.67(10) .
N4 Co1 N9 91.15(10) .
O4 Co1 N1 94.78(10) .
O4 Co1 N9 172.14(10) .
O4 Co1 N4 87.04(10) .
C23 C22 H22 126.8 .
C23 C22 N2 106.4(3) .
N2 C22 H22 126.8 .
C24 N1 Co1 140.9(2) .
C24 N1 N2 104.6(3) .
N2 N1 Co1 114.36(18) .
C22 C23 H23 127.1 .
C22 C23 C24 105.8(3) .
C24 C23 H23 127.1 .
C27 C26 H26 119.6 .
C25 C26 H26 119.6 .
C25 C26 C27 120.8(3) .
N9 C29 H29 118.0 .
N9 C29 C28 123.9(4) .
C28 C29 H29 118.0 .
N1 C24 C23 111.8(3) .
N1 C24 H24 124.1 .
C23 C24 H24 124.1 .
H9A C9 H9B 107.8 .
N5 C9 H9A 109.0 .
N5 C9 H9B 109.0 .
N5 C9 C8 113.1(3) .
C8 C9 H9A 109.0 .
C8 C9 H9B 109.0 .
N10 O1 Co1 114.8(3) .
C19 C20 H20 121.4 .
C19 C20 C21 117.1(3) .
C21 C20 H20 121.4 .
C8 N6 C4 116.0(3) .
N7 C1 H1 127.4 .
N7 C1 C2 105.2(5) .
C2 C1 H1 127.4 .
C3 N8 N7 102.2(5) .
C10 N5 C9 130.6(3) .
C10 N5 C11 106.3(2) .
C11 N5 C9 122.7(3) .
C17 N3 Co1 121.1(2) .
C21 N3 Co1 119.4(2) .
C21 N3 C17 119.4(3) .
N3 C17 C10 110.1(3) .
N3 C17 C18 121.1(3) .
C18 C17 C10 128.8(3) .
N5 C10 C17 128.8(3) .
N4 C10 N5 112.4(3) .
N4 C10 C17 118.8(3) .
C29 N9 Co1 119.7(2) .
C29 N9 C25 115.4(3) .
C25 N9 Co1 124.9(2) .
C1 N7 N8 112.9(4) .
C1 N7 C4 127.6(4) .
C4 N7 N8 119.5(5) .
C10 N4 Co1 115.5(2) .
C10 N4 C16 106.3(3) .
C16 N4 Co1 137.7(2) .
C20 C19 H19 119.7 .
C20 C19 C18 120.6(3) .
C18 C19 H19 119.7 .
N6 C8 C9 117.7(3) .
N6 C8 C7 123.4(3) .
C7 C8 C9 118.8(3) .
O1 N10 O2 119.9(4) .
O3 N10 O1 118.1(4) .
O3 N10 O2 122.0(4) .
O5 N11 O6 119.7(3) .
O4 N11 O5 118.7(3) .
O4 N11 O6 121.5(3) .
C16 C15 H15 121.6 .
C16 C15 C14 116.8(3) .
C14 C15 H15 121.6 .
N11 O4 Co1 128.9(2) .
C17 C18 C19 118.5(3) .
C17 C18 H18 120.8 .
C19 C18 H18 120.8 .
C8 C7 H7 120.9 .
C6 C7 C8 118.3(4) .
C6 C7 H7 120.9 .
C26 C27 C27 122.4(4) 2_766
C28 C27 C26 114.8(3) .
C28 C27 C27 122.7(4) 2_766
C13 C12 H12 122.0 .
C13 C12 C11 116.0(3) .
C11 C12 H12 122.0 .
C4 C5 H5 120.5 .
C6 C5 H5 120.5 .
C6 C5 C4 119.1(4) .
C22 N2 C21 130.2(3) .
N1 N2 C22 111.3(3) .
N1 N2 C21 118.2(2) .
N6 C4 N7 115.4(4) .
N6 C4 C5 123.4(4) .
C5 C4 N7 121.2(4) .
C26 C25 H25 118.0 .
N9 C25 C26 124.0(3) .
N9 C25 H25 118.0 .
C7 C6 H6 120.1 .
C5 C6 C7 119.7(4) .
C5 C6 H6 120.1 .
N4 C16 C11 108.7(3) .
C15 C16 N4 130.5(3) .
C15 C16 C11 120.8(3) .
C20 C21 N2 123.0(3) .
N3 C21 C20 123.3(3) .
N3 C21 N2 113.7(3) .
C15 C14 H14 119.2 .
C13 C14 C15 121.5(4) .
C13 C14 H14 119.2 .
C12 C13 C14 122.4(3) .
C12 C13 H13 118.8 .
C14 C13 H13 118.8 .
N5 C11 C16 106.3(3) .
C12 C11 N5 131.4(3) .
C12 C11 C16 122.4(3) .
C29 C28 H28 119.4 .
C27 C28 C29 121.1(4) .
C27 C28 H28 119.4 .
C1 C2 H2 127.0 .
C3 C2 C1 106.1(6) .
C3 C2 H2 127.0 .
N8 C3 H3 123.2 .
C2 C3 N8 113.6(6) .
C2 C3 H3 123.2 .

loop_
_geom_bond_atom_site_label_1
_geom_bond_atom_site_label_2
_geom_bond_distance
_geom_bond_site_symmetry_2
Co1 N1 2.151(3) .
Co1 O1 2.086(3) .
Co1 N3 2.121(3) .
Co1 N9 2.183(3) .
Co1 N4 2.175(2) .
Co1 O4 2.133(2) .
C22 H22 0.9300 .
C22 C23 1.353(5) .
C22 N2 1.362(4) .
N1 C24 1.318(4) .
N1 N2 1.351(4) .
C23 H23 0.9300 .
C23 C24 1.378(5) .
C26 H26 0.9300 .
C26 C27 1.386(5) .
C26 C25 1.378(5) .
C29 H29 0.9300 .
C29 N9 1.328(5) .
C29 C28 1.380(5) .
C24 H24 0.9300 .
C9 H9A 0.9700 .
C9 H9B 0.9700 .
C9 N5 1.447(4) .
C9 C8 1.515(5) .
O1 N10 1.222(4) .
C20 H20 0.9300 .
C20 C19 1.376(5) .
C20 C21 1.392(4) .
N6 C8 1.326(4) .
N6 C4 1.353(5) .
C1 H1 0.9300 .
C1 N7 1.322(6) .
C1 C2 1.411(7) .
N8 N7 1.385(5) .
N8 C3 1.344(8) .
N5 C10 1.365(4) .
N5 C11 1.388(4) .
N3 C17 1.359(4) .
N3 C21 1.312(4) .
O2 N10 1.222(4) .
C17 C10 1.475(4) .
C17 C18 1.379(4) .
C10 N4 1.325(4) .
N9 C25 1.336(5) .
N7 C4 1.377(5) .
N4 C16 1.382(4) .
C19 H19 0.9300 .
C19 C18 1.385(5) .
C8 C7 1.385(5) .
N10 O3 1.213(5) .
O5 N11 1.236(4) .
N11 O6 1.241(4) .
N11 O4 1.228(3) .
C15 H15 0.9300 .
C15 C16 1.379(5) .
C15 C14 1.389(5) .
C18 H18 0.9300 .
C7 H7 0.9300 .
C7 C6 1.372(6) .
C27 C27 1.479(7) 2_766
C27 C28 1.377(5) .
C12 H12 0.9300 .
C12 C13 1.372(5) .
C12 C11 1.384(5) .
C5 H5 0.9300 .
C5 C4 1.372(6) .
C5 C6 1.335(7) .
N2 C21 1.409(4) .
C25 H25 0.9300 .
C6 H6 0.9300 .
C16 C11 1.404(4) .
C14 H14 0.9300 .
C14 C13 1.388(5) .
C13 H13 0.9300 .
C28 H28 0.9300 .
C2 H2 0.9300 .
C2 C3 1.324(9) .
C3 H3 0.9300 .

loop_
_geom_torsion_atom_site_label_1
_geom_torsion_atom_site_label_2
_geom_torsion_atom_site_label_3
_geom_torsion_atom_site_label_4
_geom_torsion
_geom_torsion_site_symmetry_1
_geom_torsion_site_symmetry_4
Co1 N1 C24 C23 176.4(3) . .
Co1 N1 N2 C22 -177.3(2) . .
Co1 N1 N2 C21 -3.0(3) . .
Co1 O1 N10 O2 177.5(3) . .
Co1 O1 N10 O3 -4.0(6) . .
Co1 N3 C17 C10 -1.7(3) . .
Co1 N3 C17 C18 177.9(2) . .
Co1 N3 C21 C20 -178.4(2) . .
Co1 N3 C21 N2 1.7(3) . .
Co1 N9 C25 C26 178.8(3) . .
Co1 N4 C16 C15 9.4(6) . .
Co1 N4 C16 C11 -169.9(2) . .
C22 C23 C24 N1 -0.4(5) . .
C22 N2 C21 C20 -5.9(5) . .
C22 N2 C21 N3 174.0(3) . .
N1 N2 C21 C20 -178.9(3) . .
N1 N2 C21 N3 1.0(4) . .
C23 C22 N2 N1 -0.2(4) . .
C23 C22 N2 C21 -173.6(3) . .
C26 C27 C28 C29 0.9(7) . .
C29 N9 C25 C26 1.1(6) . .
C24 N1 N2 C22 0.0(4) . .
C24 N1 N2 C21 174.3(3) . .
C9 N5 C10 C17 -5.9(5) . .
C9 N5 C10 N4 175.3(3) . .
C9 N5 C11 C12 4.8(5) . .
C9 N5 C11 C16 -175.2(3) . .
C9 C8 C7 C6 177.6(4) . .
C20 C19 C18 C17 -0.2(5) . .
N6 C8 C7 C6 -0.6(6) . .
C1 N7 C4 N6 2.8(6) . .
C1 N7 C4 C5 -176.5(5) . .
C1 C2 C3 N8 -1.6(9) . .
N8 N7 C4 N6 -178.1(3) . .
N8 N7 C4 C5 2.7(6) . .
N5 C9 C8 N6 -20.4(4) . .
N5 C9 C8 C7 161.3(3) . .
N5 C10 N4 Co1 171.34(18) . .
N5 C10 N4 C16 -1.9(3) . .
N3 C17 C10 N5 -172.6(3) . .
N3 C17 C10 N4 6.2(4) . .
N3 C17 C18 C19 1.2(5) . .
C17 N3 C21 C20 1.3(4) . .
C17 N3 C21 N2 -178.6(2) . .
C17 C10 N4 Co1 -7.6(3) . .
C17 C10 N4 C16 179.1(2) . .
C10 N5 C11 C12 178.7(3) . .
C10 N5 C11 C16 -1.3(3) . .
C10 C17 C18 C19 -179.1(3) . .
C10 N4 C16 C15 -179.7(3) . .
C10 N4 C16 C11 1.0(3) . .
N9 C29 C28 C27 0.0(8) . .
N7 C1 C2 C3 1.7(7) . .
N7 N8 C3 C2 0.9(8) . .
N4 C16 C11 N5 0.2(3) . .
N4 C16 C11 C12 -179.8(3) . .
C19 C20 C21 N3 -0.3(5) . .
C19 C20 C21 N2 179.6(3) . .
C8 C9 N5 C10 -84.5(4) . .
C8 C9 N5 C11 87.7(4) . .
C8 N6 C4 N7 -178.9(3) . .
C8 N6 C4 C5 0.3(5) . .
C8 C7 C6 C5 -1.5(7) . .
O5 N11 O4 Co1 -174.2(3) . .
O6 N11 O4 Co1 2.1(5) . .
C15 C16 C11 N5 -179.2(3) . .
C15 C16 C11 C12 0.8(5) . .
C15 C14 C13 C12 0.7(6) . .
C18 C17 C10 N5 7.7(5) . .
C18 C17 C10 N4 -173.5(3) . .
C27 C26 C25 N9 -0.2(6) . .
C27 C27 C28 C29 -179.0(5) 2_766 .
N2 C22 C23 C24 0.3(5) . .
N2 N1 C24 C23 0.2(4) . .
C4 N6 C8 C9 -177.1(3) . .
C4 N6 C8 C7 1.1(5) . .
C4 C5 C6 C7 2.8(7) . .
C25 C26 C27 C27 179.1(4) . 2_766
C25 C26 C27 C28 -0.8(6) . .
C6 C5 C4 N6 -2.3(6) . .
C6 C5 C4 N7 176.9(4) . .
C16 C15 C14 C13 1.1(6) . .
C21 C20 C19 C18 -0.3(5) . .
C21 N3 C17 C10 178.5(3) . .
C21 N3 C17 C18 -1.8(4) . .
C14 C15 C16 N4 179.0(3) . .
C14 C15 C16 C11 -1.8(5) . .
C13 C12 C11 N5 -179.1(3) . .
C13 C12 C11 C16 0.9(5) . .
C11 N5 C10 C17 -179.1(3) . .
C11 N5 C10 N4 2.0(3) . .
C11 C12 C13 C14 -1.7(6) . .
C28 C29 N9 Co1 -178.8(4) . .
C28 C29 N9 C25 -1.0(7) . .
C2 C1 N7 N8 -1.2(6) . .
C2 C1 N7 C4 178.0(4) . .
C3 N8 N7 C1 0.3(6) . .
C3 N8 N7 C4 -179.0(4) . .

loop_
_platon_squeeze_void_nr
_platon_squeeze_void_average_x
_platon_squeeze_void_average_y
_platon_squeeze_void_average_z
_platon_squeeze_void_volume
_platon_squeeze_void_count_electrons
_platon_squeeze_void_content
1 -0.284 0.316 0.643 141 27 ' '
2 0.284 0.684 0.357 141 27 ' '
